data_4323521
loop_
_publ_author_name
'Donald J. Darensbourg'
'Jennifer D. Draper'
'Joseph H. Reibenspies'

_publ_section_title
;
 Amino Acid Complexes of Metal Carbonyls: Mechanistic Aspects of the
 CO-Labilizing Ability of Glycinate Ligands in Zero-Valent Chromium and
 Tungsten Derivatives
;
_journal_name_full 'Inorganic Chemistry'
_journal_page_first 3648
_journal_page_last 3656
_journal_paper_doi 10.1021/ic961344m
_journal_volume 36
_journal_year 1997
_chemical_formula_sum 'C16 H29 Cr N2 O7'
_chemical_formula_weight 413.41
_chemical_name_systematic
; 
 ? 
;
_space_group_IT_number 14
_symmetry_cell_setting monoclinic
_symmetry_space_group_name_Hall '-P 2ybc'
_symmetry_space_group_name_H-M 'P 1 21/c 1'
_atom_sites_solution_hydrogens geom
_atom_sites_solution_primary direct
_atom_sites_solution_secondary difmap
_audit_creation_method SHELXL
_cell_angle_alpha 90.00
_cell_angle_beta 96.00(3)
_cell_angle_gamma 90.00
_cell_formula_units_Z 4
_cell_length_a 11.558(2)
_cell_length_b 11.519(2)
_cell_length_c 14.964(3)
_cell_measurement_temperature 293(2)
_cell_volume 1981.3(6)
_computing_structure_refinement 'SHELXL-93 (Sheldrick, 1993)'
_computing_structure_solution 'SHELXS-86 (Sheldrick, 1990)'
_diffrn_ambient_temperature 293(2)
_diffrn_radiation_monochromator graphite
_diffrn_radiation_source 'fine-focus sealed tube'
_diffrn_radiation_type MoK\a
_diffrn_radiation_wavelength 0.71073
_diffrn_reflns_av_R_equivalents 0.0146
_diffrn_reflns_av_sigmaI/netI 0.0462
_diffrn_reflns_limit_h_max 13
_diffrn_reflns_limit_h_min 0
_diffrn_reflns_limit_k_max 13
_diffrn_reflns_limit_k_min 0
_diffrn_reflns_limit_l_max 17
_diffrn_reflns_limit_l_min -17
_diffrn_reflns_number 3703
_diffrn_reflns_theta_max 25.07
_diffrn_reflns_theta_min 2.24
_exptl_absorpt_coefficient_mu 0.616
_exptl_crystal_density_diffrn 1.386
_exptl_crystal_F_000 876
_refine_diff_density_max 0.381
_refine_diff_density_min -0.218
_refine_diff_density_rms 0.050
_refine_ls_extinction_method none
_refine_ls_goodness_of_fit_all 1.052
_refine_ls_goodness_of_fit_obs 1.079
_refine_ls_matrix_type full
_refine_ls_number_parameters 226
_refine_ls_number_reflns 3518
_refine_ls_number_restraints 0
_refine_ls_restrained_S_all 1.060
_refine_ls_restrained_S_obs 1.079
_refine_ls_R_factor_all 0.0522
_refine_ls_R_factor_obs 0.0357
_refine_ls_shift/esd_max 0.000
_refine_ls_shift/esd_mean 0.000
_refine_ls_structure_factor_coef Fsqd
_refine_ls_weighting_details 'w=1/[\s^2^(Fo^2^)+(0.0313P)^2^+1.1349P] where P=(Fo^2^+2Fc^2^)/3'
_refine_ls_weighting_scheme calc
_refine_ls_wR_factor_all 0.0975
_refine_ls_wR_factor_obs 0.0886
_reflns_number_observed 2848
_reflns_number_total 3520
_reflns_observed_criterion >2sigma(I)
_cod_data_source_file ic961344m_3.cif
_cod_data_source_block compound3
_cod_depositor_comments
;
The following automatic conversions were performed:

'_refine_ls_weighting_scheme' value 'calc
w=1/[\s^2^(Fo^2^)+(0.0313P)^2^+1.1349P] where P=(Fo^2^+2Fc^2^)/3' was
changed to 'calc'. New tag '_refine_ls_weighting_details' was
created. The value of the new tag was set to
'w=1/[\s^2^(Fo^2^)+(0.0313P)^2^+1.1349P] where P=(Fo^2^+2Fc^2^)/3'.

Automatic conversion script
Id: cif_fix_values 3143 2015-03-26 13:38:13Z robertas 
;
_cod_original_cell_volume 1981.3(7)
_cod_database_code 4323521

loop_
_symmetry_equiv_pos_as_xyz
'x, y, z'
'-x, y+1/2, -z+1/2'
'-x, -y, -z'
'x, -y-1/2, z-1/2'

loop_
_atom_site_aniso_label
_atom_site_aniso_U_11
_atom_site_aniso_U_22
_atom_site_aniso_U_33
_atom_site_aniso_U_23
_atom_site_aniso_U_13
_atom_site_aniso_U_12
Cr1 0.0267(2) 0.0299(2) 0.0277(2) 0.0014(2) 0.00621(14) -0.0032(2)
O3 0.0584(13) 0.081(2) 0.0482(12) -0.0279(11) 0.0132(10) -0.0355(12)
O2 0.0648(14) 0.0540(13) 0.086(2) 0.0308(12) 0.0265(12) -0.0048(11)
O1 0.0701(14) 0.0516(12) 0.0419(11) -0.0059(9) 0.0264(10) -0.0234(10)
O4 0.0425(11) 0.0491(12) 0.0743(14) 0.0045(10) 0.0100(10) 0.0133(10)
O5 0.0283(8) 0.0383(9) 0.0359(9) -0.0059(7) 0.0041(7) -0.0008(7)
O6 0.0587(12) 0.0399(11) 0.0513(11) -0.0073(9) 0.0056(9) 0.0117(9)
N1 0.0299(10) 0.0450(12) 0.0279(10) 0.0006(9) 0.0026(8) -0.0058(9)
N2 0.0268(10) 0.0437(12) 0.0319(11) 0.0021(9) 0.0061(8) -0.0033(9)
C3 0.0330(13) 0.0395(14) 0.0419(14) -0.0031(11) 0.0165(11) -0.0089(11)
C2 0.0352(14) 0.043(2) 0.048(2) 0.0082(12) 0.0114(12) 0.0000(12)
C1 0.0368(13) 0.0291(12) 0.0331(13) -0.0049(10) 0.0039(11) -0.0057(10)
C4 0.0352(14) 0.0368(14) 0.0425(15) 0.0054(11) 0.0064(11) -0.0041(12)
C5 0.0431(14) 0.0341(13) 0.0292(13) 0.0000(10) 0.0069(11) 0.0002(11)
C6 0.049(2) 0.0429(15) 0.0363(14) -0.0075(12) 0.0067(12) -0.0089(12)
C7 0.071(2) 0.068(2) 0.0298(14) 0.0051(14) 0.0041(14) -0.008(2)
C8 0.0347(15) 0.080(2) 0.055(2) -0.011(2) -0.0036(13) -0.0075(15)
C9 0.047(2) 0.0406(14) 0.0327(13) 0.0089(11) 0.0079(11) 0.0048(12)
C10 0.139(4) 0.068(2) 0.081(3) 0.039(2) 0.054(3) 0.059(2)
C11 0.0307(14) 0.099(3) 0.048(2) -0.007(2) 0.0034(12) -0.016(2)
C12 0.045(2) 0.110(3) 0.051(2) -0.008(2) -0.0069(14) -0.023(2)
C13 0.0365(14) 0.0372(14) 0.0425(14) -0.0038(11) 0.0086(11) -0.0031(11)
C14 0.090(3) 0.035(2) 0.082(2) -0.005(2) 0.022(2) -0.006(2)
C15 0.0423(14) 0.0435(14) 0.0328(13) 0.0049(11) 0.0122(11) -0.0021(12)
C16 0.061(2) 0.054(2) 0.0359(14) -0.0007(13) 0.0036(13) -0.0093(15)

loop_
_atom_site_label
_atom_site_type_symbol
_atom_site_fract_x
_atom_site_fract_y
_atom_site_fract_z
_atom_site_U_iso_or_equiv
_atom_site_thermal_displace_type
_atom_site_occupancy
_atom_site_calc_flag
_atom_site_refinement_flags
_atom_site_disorder_group
Cr1 Cr 0.16718(3) 0.23693(3) 0.39734(2) 0.02787(13) Uani 1 d . .
O3 O 0.3087(2) 0.3448(2) 0.55365(14) 0.0621(6) Uani 1 d . .
O2 O 0.2603(2) 0.4413(2) 0.3003(2) 0.0671(6) Uani 1 d . .
O1 O 0.0376(2) 0.1202(2) 0.53806(13) 0.0531(5) Uani 1 d . .
O4 O -0.0253(2) 0.4048(2) 0.41487(15) 0.0550(5) Uani 1 d . .
O5 O 0.29684(14) 0.11706(14) 0.37810(11) 0.0341(4) Uani 1 d . .
O6 O 0.3353(2) -0.0565(2) 0.32415(13) 0.0500(5) Uani 1 d . .
N1 N 0.0905(2) 0.1332(2) 0.28325(13) 0.0343(5) Uani 1 d . .
N2 N 0.6238(2) 0.2166(2) 0.40189(13) 0.0339(5) Uani 1 d . .
C3 C 0.2528(2) 0.3030(2) 0.4934(2) 0.0373(6) Uani 1 d . .
C2 C 0.2288(2) 0.3566(2) 0.3304(2) 0.0415(6) Uani 1 d . .
C1 C 0.0898(2) 0.1527(2) 0.4817(2) 0.0330(5) Uani 1 d . .
C4 C 0.0489(2) 0.3391(2) 0.4065(2) 0.0380(6) Uani 1 d . .
C5 C 0.2689(2) 0.0258(2) 0.3347(2) 0.0352(6) Uani 1 d . .
C6 C 0.1408(2) 0.0180(2) 0.2991(2) 0.0426(6) Uani 1 d . .
H6A H 0.1328(2) -0.0257(2) 0.2434(2) 0.051 Uiso 1 calc R .
H6B H 0.0987(2) -0.0230(2) 0.3422(2) 0.051 Uiso 1 calc R .
C7 C 0.1244(3) 0.1776(3) 0.1972(2) 0.0563(8) Uani 1 d . .
H7A H 0.0918(3) 0.2536(3) 0.1860(2) 0.084 Uiso 1 calc R .
H7B H 0.0958(3) 0.1262(3) 0.1494(2) 0.084 Uiso 1 calc R .
H7C H 0.2077(3) 0.1820(3) 0.2002(2) 0.084 Uiso 1 calc R .
C8 C -0.0376(2) 0.1261(3) 0.2749(2) 0.0572(8) Uani 1 d . .
H8A H -0.0700(2) 0.2022(3) 0.2645(2) 0.086 Uiso 1 calc R .
H8B H -0.0623(2) 0.0950(3) 0.3294(2) 0.086 Uiso 1 calc R .
H8C H -0.0640(2) 0.0764(3) 0.2255(2) 0.086 Uiso 1 calc R .
C9 C 0.5938(2) 0.0988(2) 0.4387(2) 0.0397(6) Uani 1 d . .
H9A H 0.5976(2) 0.1045(2) 0.5036(2) 0.048 Uiso 1 calc R .
H9B H 0.5141(2) 0.0805(2) 0.4165(2) 0.048 Uiso 1 calc R .
C10 C 0.6699(4) 0.0001(3) 0.4157(3) 0.0931(15) Uani 1 d . .
H10A H 0.6443(4) -0.0703(3) 0.4418(3) 0.140 Uiso 1 calc R .
H10B H 0.7490(4) 0.0157(3) 0.4389(3) 0.140 Uiso 1 calc R .
H10C H 0.6652(4) -0.0084(3) 0.3516(3) 0.140 Uiso 1 calc R .
C11 C 0.7419(2) 0.2586(3) 0.4420(2) 0.0593(9) Uani 1 d . .
H11A H 0.7993(2) 0.2008(3) 0.4299(2) 0.071 Uiso 1 calc R .
H11B H 0.7603(2) 0.3293(3) 0.4112(2) 0.071 Uiso 1 calc R .
C12 C 0.7540(3) 0.2824(4) 0.5418(2) 0.0693(10) Uani 1 d . .
H12A H 0.8317(3) 0.3085(4) 0.5606(2) 0.104 Uiso 1 calc R .
H12B H 0.7386(3) 0.2126(4) 0.5735(2) 0.104 Uiso 1 calc R .
H12C H 0.6995(3) 0.3414(4) 0.5548(2) 0.104 Uiso 1 calc R .
C13 C 0.5294(2) 0.2978(2) 0.4248(2) 0.0384(6) Uani 1 d . .
H13A H 0.5292(2) 0.2995(2) 0.4896(2) 0.046 Uiso 1 calc R .
H13B H 0.4550(2) 0.2669(2) 0.3995(2) 0.046 Uiso 1 calc R .
C14 C 0.5405(3) 0.4207(3) 0.3917(3) 0.0684(9) Uani 1 d . .
H14A H 0.4772(3) 0.4665(3) 0.4090(3) 0.103 Uiso 1 calc R .
H14B H 0.5386(3) 0.4205(3) 0.3274(3) 0.103 Uiso 1 calc R .
H14C H 0.6129(3) 0.4532(3) 0.4176(3) 0.103 Uiso 1 calc R .
C15 C 0.6292(2) 0.2109(2) 0.3010(2) 0.0390(6) Uani 1 d . .
H15A H 0.6550(2) 0.2856(2) 0.2807(2) 0.047 Uiso 1 calc R .
H15B H 0.6873(2) 0.1538(2) 0.2888(2) 0.047 Uiso 1 calc R .
C16 C 0.5163(3) 0.1802(3) 0.2471(2) 0.0502(7) Uani 1 d . .
H16A H 0.5273(3) 0.1784(3) 0.1844(2) 0.075 Uiso 1 calc R .
H16B H 0.4586(3) 0.2373(3) 0.2572(2) 0.075 Uiso 1 calc R .
H16C H 0.4910(3) 0.1053(3) 0.2653(2) 0.075 Uiso 1 calc R .

loop_
_atom_type_symbol
_atom_type_description
_atom_type_scat_dispersion_real
_atom_type_scat_dispersion_imag
_atom_type_scat_source
C C 0.0033 0.0016 'International Tables Vol C Tables 4.2.6.8 and 6.1.1.4'
H H 0.0000 0.0000 'International Tables Vol C Tables 4.2.6.8 and 6.1.1.4'
N N 0.0061 0.0033 'International Tables Vol C Tables 4.2.6.8 and 6.1.1.4'
O O 0.0106 0.0060 'International Tables Vol C Tables 4.2.6.8 and 6.1.1.4'
Cr Cr 0.3209 0.6236 'International Tables Vol C Tables 4.2.6.8 and 6.1.1.4'

loop_
_geom_angle_atom_site_label_1
_geom_angle_atom_site_label_2
_geom_angle_atom_site_label_3
_geom_angle
_geom_angle_site_symmetry_1
_geom_angle_site_symmetry_3
_geom_angle_publ_flag
C4 Cr1 C3 91.20(12) . . ?
C4 Cr1 C2 84.02(11) . . ?
C3 Cr1 C2 84.81(12) . . ?
C4 Cr1 C1 82.53(11) . . ?
C3 Cr1 C1 86.78(10) . . ?
C2 Cr1 C1 163.97(11) . . ?
C4 Cr1 O5 176.02(9) . . ?
C3 Cr1 O5 92.67(9) . . ?
C2 Cr1 O5 95.40(9) . . ?
C1 Cr1 O5 98.61(9) . . ?
C4 Cr1 N1 99.52(10) . . ?
C3 Cr1 N1 169.22(10) . . ?
C2 Cr1 N1 97.39(10) . . ?
C1 Cr1 N1 93.40(9) . . ?
O5 Cr1 N1 76.64(7) . . ?
C5 O5 Cr1 118.4(2) . . ?
C6 N1 C7 108.7(2) . . ?
C6 N1 C8 110.0(2) . . ?
C7 N1 C8 107.5(2) . . ?
C6 N1 Cr1 104.34(14) . . ?
C7 N1 Cr1 111.6(2) . . ?
C8 N1 Cr1 114.6(2) . . ?
C13 N2 C11 110.9(2) . . ?
C13 N2 C9 105.9(2) . . ?
C11 N2 C9 111.9(2) . . ?
C13 N2 C15 111.1(2) . . ?
C11 N2 C15 106.2(2) . . ?
C9 N2 C15 110.9(2) . . ?
O3 C3 Cr1 178.9(2) . . ?
O2 C2 Cr1 168.7(2) . . ?
O1 C1 Cr1 168.1(2) . . ?
O4 C4 Cr1 178.0(2) . . ?
O6 C5 O5 125.0(2) . . ?
O6 C5 C6 120.2(2) . . ?
O5 C5 C6 114.7(2) . . ?
N1 C6 C5 111.1(2) . . ?
C10 C9 N2 115.7(2) . . ?
C12 C11 N2 115.9(2) . . ?
N2 C13 C14 114.8(2) . . ?
C16 C15 N2 114.8(2) . . ?

loop_
_geom_bond_atom_site_label_1
_geom_bond_atom_site_label_2
_geom_bond_distance
_geom_bond_site_symmetry_2
_geom_bond_publ_flag
Cr1 C4 1.820(3) . ?
Cr1 C3 1.824(3) . ?
Cr1 C2 1.886(3) . ?
Cr1 C1 1.890(2) . ?
Cr1 O5 2.080(2) . ?
Cr1 N1 2.193(2) . ?
O3 C3 1.158(3) . ?
O2 C2 1.150(3) . ?
O1 C1 1.150(3) . ?
O4 C4 1.160(3) . ?
O5 C5 1.260(3) . ?
O6 C5 1.239(3) . ?
N1 C6 1.458(3) . ?
N1 C7 1.476(3) . ?
N1 C8 1.476(3) . ?
N2 C13 1.504(3) . ?
N2 C11 1.511(3) . ?
N2 C9 1.518(3) . ?
N2 C15 1.519(3) . ?
C5 C6 1.523(4) . ?
C9 C10 1.500(4) . ?
C11 C12 1.511(4) . ?
C13 C14 1.509(4) . ?
C15 C16 1.502(4) . ?
